data_2240887
loop_
_publ_author_name
'Mtioui-Sghaier, Olfa'
'Mendoza-Mero\~no, Rafael'
'Ktari, Lilia'
'Dammak, Mohamed'
'Garc\'ia-Granda, Santiago'

_publ_section_title
;
 Redetermination of the crystal structure of \b-zinc molybdate from
 single-crystal X-ray diffraction data
;
_journal_issue 7
_journal_name_full 'Acta Crystallographica Section E'
_journal_page_first i6
_journal_page_last i7
_journal_paper_doi 10.1107/S205698901501186X
_journal_volume 71
_journal_year 2015
_chemical_formula_iupac 'Mo O4 Zn'
_chemical_formula_sum 'Mo O4 Zn'
_chemical_formula_weight 225.31
_chemical_name_systematic
;
\b-Zinc molybdate
;
_space_group_crystal_system monoclinic
_space_group_IT_number 13
_space_group_name_Hall '-P 2yc'
_space_group_name_H-M_alt 'P 1 2/c 1'
_symmetry_space_group_name_Hall '-P 2yc'
_symmetry_space_group_name_H-M 'P 1 2/c 1'
_audit_creation_method SHELXL-2014/7
_cell_angle_alpha 90
_cell_angle_beta 90.311(7)
_cell_angle_gamma 90
_cell_formula_units_Z 2
_cell_length_a 4.6980(3)
_cell_length_b 5.7380(4)
_cell_length_c 4.8960(4)
_cell_measurement_reflns_used 570
_cell_measurement_temperature 293(2)
_cell_measurement_theta_max 31.1050
_cell_measurement_theta_min 3.5710
_cell_volume 131.980(16)
_computing_cell_refinement
;
CrysAlis RED (Oxford Diffraction, 2014)
;
_computing_data_collection
;
CrysAlis CCD (Oxford Diffraction, 2014)
;
_computing_data_reduction
;
CrysAlis RED (Oxford Diffraction, 2014)
;
_computing_molecular_graphics
;
DIAMOND (Brandenburg & Putz, 1999)
;
_computing_publication_material
;
WinGX (Farrugia, 2012), publCIF (Westrip, 2010) and PARST
(Nardelli, 1995)
;
_computing_structure_refinement
;
SHELXL2014 (Sheldrick, 2015)
;
_computing_structure_solution
;
SIR2011 (Burla et al., 2012)
;
_diffrn_ambient_temperature 293(2)
_diffrn_detector_area_resol_mean 10.2673
_diffrn_measured_fraction_theta_full 1.000
_diffrn_measured_fraction_theta_max 0.944
_diffrn_measurement_device_type 'Oxford Diffraction Xcalibur CCD'
_diffrn_measurement_method '\w- and \f-scans'
_diffrn_radiation_type MoK\a
_diffrn_radiation_wavelength 0.71073
_diffrn_reflns_av_R_equivalents 0.0362
_diffrn_reflns_limit_h_max 6
_diffrn_reflns_limit_h_min -6
_diffrn_reflns_limit_k_max 8
_diffrn_reflns_limit_k_min -8
_diffrn_reflns_limit_l_max 6
_diffrn_reflns_limit_l_min -6
_diffrn_reflns_number 1207
_diffrn_reflns_theta_full 25.000
_diffrn_reflns_theta_max 31.295
_diffrn_reflns_theta_min 3.551
_exptl_absorpt_coefficient_mu 13.623
_exptl_absorpt_correction_T_max 1.00000
_exptl_absorpt_correction_T_min 0.90517
_exptl_absorpt_correction_type multi-scan
_exptl_absorpt_process_details
;
(<i>CrysAlisPro</i>; Oxford Diffraction, 2014)
;
_exptl_crystal_colour colourless
_exptl_crystal_density_diffrn 5.670
_exptl_crystal_description prism
_exptl_crystal_F_000 208
_exptl_crystal_size_max 0.076
_exptl_crystal_size_mid 0.058
_exptl_crystal_size_min 0.027
_refine_diff_density_max 1.196
_refine_diff_density_min -1.172
_refine_ls_extinction_method none
_refine_ls_goodness_of_fit_ref 1.098
_refine_ls_hydrogen_treatment undef
_refine_ls_matrix_type full
_refine_ls_number_parameters 29
_refine_ls_number_reflns 405
_refine_ls_number_restraints 0
_refine_ls_restrained_S_all 1.098
_refine_ls_R_factor_all 0.0361
_refine_ls_R_factor_gt 0.0284
_refine_ls_shift/su_max 0.000
_refine_ls_shift/su_mean 0.000
_refine_ls_structure_factor_coef Fsqd
_refine_ls_weighting_details 'w=1/[\s^2^(Fo^2^)+(0.0209P)^2^+0.5403P] where P=(Fo^2^+2Fc^2^)/3'
_refine_ls_weighting_scheme calc
_refine_ls_wR_factor_gt 0.0623
_refine_ls_wR_factor_ref 0.0679
_reflns_number_gt 358
_reflns_number_total 405
_reflns_threshold_expression 'I > 2\s(I)'
_cod_data_source_file wm5159sup1.cf
_cod_data_source_block I
_cod_database_code 2240887
_shelx_space_group_comment
;
The symmetry employed for this shelxl refinement is uniquely defined
by the following loop, which should always be used as a source of
symmetry information in preference to the above space-group names.
They are only intended as comments.
;

loop_
_space_group_symop_operation_xyz
'x, y, z'
'-x, y, -z+1/2'
'-x, -y, -z'
'x, -y, z-1/2'

loop_
_atom_site_type_symbol
_atom_site_label
_atom_site_fract_x
_atom_site_fract_y
_atom_site_fract_z
_atom_site_U_iso_or_equiv
_atom_site_adp_type
_atom_site_calc_flag
_atom_site_occupancy
Mo Mo1 1.0000 0.81190(10) 0.2500 0.00507(18) Uani d 1
Zn Zn1 1.5000 0.69182(15) 0.7500 0.0092(2) Uani d 1
O O1 1.2538(7) 0.6236(6) 0.4014(7) 0.0080(7) Uani d 1
O O2 0.7835(7) 0.8950(6) 0.5603(7) 0.0058(7) Uani d 1

loop_
_atom_site_aniso_label
_atom_site_aniso_U_11
_atom_site_aniso_U_22
_atom_site_aniso_U_33
_atom_site_aniso_U_12
_atom_site_aniso_U_13
_atom_site_aniso_U_23
Mo1 0.0065(3) 0.0045(3) 0.0041(3) 0.000 -0.0002(2) 0.000
Zn1 0.0087(4) 0.0116(4) 0.0073(4) 0.000 0.0009(3) 0.000
O1 0.0089(17) 0.0110(16) 0.0041(17) 0.0006(14) 0.0003(13) -0.0004(14)
O2 0.0088(16) 0.0064(14) 0.0021(16) -0.0005(13) 0.0016(12) -0.0010(13)

loop_
_atom_type_symbol
_atom_type_description
_atom_type_scat_dispersion_real
_atom_type_scat_dispersion_imag
_atom_type_scat_source
O O 0.0106 0.0060 'International Tables Vol C Tables 4.2.6.8 and 6.1.1.4'
Zn Zn 0.2839 1.4301 'International Tables Vol C Tables 4.2.6.8 and 6.1.1.4'
Mo Mo -1.6832 0.6857 'International Tables Vol C Tables 4.2.6.8 and 6.1.1.4'

loop_
_geom_angle_atom_site_label_1
_geom_angle_atom_site_label_2
_geom_angle_atom_site_label_3
_geom_angle_site_symmetry_1
_geom_angle_site_symmetry_3
_geom_angle
O1 Mo1 O1 2_755 . 104.7(2)
O1 Mo1 O2 2_755 . 97.25(15)
O1 Mo1 O2 . . 100.46(15)
O1 Mo1 O2 2_755 2_755 100.46(15)
O1 Mo1 O2 . 2_755 97.25(15)
O2 Mo1 O2 . 2_755 150.8(2)
O1 Mo1 O2 2_755 3_776 164.89(14)
O1 Mo1 O2 . 3_776 88.90(14)
O2 Mo1 O2 . 3_776 73.39(16)
O2 Mo1 O2 2_755 3_776 84.01(11)
O1 Mo1 O2 2_755 4_575 88.90(14)
O1 Mo1 O2 . 4_575 164.89(15)
O2 Mo1 O2 . 4_575 84.01(11)
O2 Mo1 O2 2_755 4_575 73.39(16)
O2 Mo1 O2 3_776 4_575 78.49(18)
O2 Zn1 O2 1_655 2_756 108.8(2)
O2 Zn1 O1 1_655 2_856 96.96(14)
O2 Zn1 O1 2_756 2_856 95.54(14)
O2 Zn1 O1 1_655 . 95.54(14)
O2 Zn1 O1 2_756 . 96.96(14)
O1 Zn1 O1 2_856 . 158.4(2)
O2 Zn1 O1 1_655 4_566 162.81(14)
O2 Zn1 O1 2_756 4_566 88.37(13)
O1 Zn1 O1 2_856 4_566 82.25(14)
O1 Zn1 O1 . 4_566 80.63(11)
O2 Zn1 O1 1_655 3_866 88.37(13)
O2 Zn1 O1 2_756 3_866 162.81(14)
O1 Zn1 O1 2_856 3_866 80.63(11)
O1 Zn1 O1 . 3_866 82.24(14)
O1 Zn1 O1 4_566 3_866 74.53(18)
Mo1 O1 Zn1 . . 126.54(19)
Mo1 O1 Zn1 . 3_866 133.83(18)
Zn1 O1 Zn1 . 3_866 97.75(14)
Mo1 O2 Zn1 . 1_455 125.93(18)
Mo1 O2 Mo1 . 3_776 106.61(16)
Zn1 O2 Mo1 1_455 3_776 124.32(17)

loop_
_geom_bond_atom_site_label_1
_geom_bond_atom_site_label_2
_geom_bond_site_symmetry_2
_geom_bond_distance
Mo1 O1 2_755 1.769(3)
Mo1 O1 . 1.769(3)
Mo1 O2 . 1.894(3)
Mo1 O2 2_755 1.894(3)
Mo1 O2 3_776 2.171(3)
Mo1 O2 4_575 2.171(3)
Zn1 O2 1_655 2.002(3)
Zn1 O2 2_756 2.002(3)
Zn1 O1 2_856 2.094(3)
Zn1 O1 . 2.094(3)
Zn1 O1 4_566 2.274(4)
Zn1 O1 3_866 2.274(4)

_cod_database_fobs_code 2240887
